data_1529941
loop_
_publ_author_name
'Fitzgerald, S.'
'Leavens, P.B.'
'Rheingold, A.L.'
'Nelen, J.A.'

_publ_section_title
;
 Crystal strucure of a REE-bearing vesuvianite from San Benito County,
 California
;
_journal_name_full 'American Mineralogist'
_journal_page_first 625
_journal_page_last 628
_journal_volume 72
_journal_year 1987
_chemical_formula_sum 'Al2.66 Ca15.48 Ce3.52 Cu0.14 Fe3.5 H7 Mg4 O78 Si17.5 Ti2.88'
_chemical_name_systematic
;
(Ca15.48 Ce3.52) (Mg4 Ti2.88 Fe0.8) (Al2.16 Fe1.84) (Fe.86 Cu0.14) (Si17.5 
Al0.5 O68) O3 (O H)7
;
_space_group_IT_number 85
_symmetry_space_group_name_Hall '-P 4a'
_symmetry_space_group_name_H-M 'P 4/n :2'
_cell_angle_alpha 90
_cell_angle_beta 90
_cell_angle_gamma 90
_cell_formula_units_Z 2
_cell_length_a 15.799
_cell_length_b 15.799
_cell_length_c 11.917
_cell_volume 2974.583
_citation_journal_id_ASTM AMMIAY
_cod_data_source_file Fitzgerald_AMMIAY_1987_1450.cif
_cod_data_source_block H7Al2.66Ca15.48Ce3.52Cu0.14Fe3.5Mg4O78Si17.5Ti2.88
_cod_original_formula_sum
;
H7 Al2.66 Ca15.48 Ce3.52 Cu0.14 Fe3.5 Mg4 O78 Si17.5 Ti2.88
;
_cod_database_code 1529941

loop_
_symmetry_equiv_pos_as_xyz
x,y,z
-y+1/2,x,z
-x+1/2,-y+1/2,z
y,-x+1/2,z
-x,-y,-z
y-1/2,-x,-z
x-1/2,y-1/2,-z
-y,x-1/2,-z

loop_
_atom_site_label
_atom_site_type_symbol
_atom_site_fract_x
_atom_site_fract_y
_atom_site_fract_z
_atom_site_occupancy
_atom_site_U_iso_or_equiv
Fe3 Fe+3 0 0 0.5 0.46 0.0
O21 O-2 -0.0625 0.0011 0.6352 1 0.0
Al2 Al+3 -0.0408 0.1812 0.3726 0.1 0.0
Si5 Si+4 0.0848 0.1507 0.6375 1 0.0
O11 O-2 0.1209 0.2755 -0.0584 1 0.0
Fe2 Fe+3 -0.1204 0.1114 0.6266 0.1 0.0
Ca5 Ca+2 0.3219 0.3988 -0.6087 0.56 0.0
Cu1 Cu+2 0.25 0.25 -0.0511 0.07 0.0
Mg1 Mg+2 0.0002 -0.1108 0.1197 0.5 0.0
Si1 Si+4 -0.25 0.25 0.5 0.9 0.0
Si3 Si+4 -0.0404 0.3187 0.1279 1 0.0
Al3 Al+3 0 0 0.5 0.54 0.0
Fe4 Fe+3 0 0.5 0 0.46 0.0
O12 O-2 0.1225 0.2224 0.5534 1 0.0
O1 O-2 -0.2245 0.1739 0.0852 1 0.0
O2 O-2 -0.2786 0.1731 0.4143 1 0.0
Fe1 Fe+3 0.0002 -0.1108 0.1197 0.1 0.0
Si2 Si+4 -0.25 0.25 0 1 0.0
Fe6 Fe+2 0.25 0.25 -0.4574 0.43 0.0
Ce2 Ce+3 0.3219 0.3988 -0.6087 0.44 0.0
Ca4 Ca+2 0.1784 0.3985 0.1094 0.56 0.0
Ti1 Ti+4 0.0002 -0.1108 0.1197 0.36 0.0
O20 O-2 -0.0019 0.063 0.1366 1 0.0
Ti2 Ti+4 -0.1204 0.1114 0.6266 0.36 0.0
O6 O-2 -0.0469 0.2767 0.4264 1 0.0
Ca2 Ca+2 0.1893 -0.0477 0.6219 1 0.0
O5 O-2 -0.0448 0.2244 0.071 1 0.0
Si6 Si+4 0.0851 0.3489 -0.1371 1 0.0
Ca3 Ca+2 -0.0474 0.1893 -0.122 1 0.0
Ca7 Ca+2 0.25 0.25 -0.1453 0.5 0.0
Al4 Al+3 0 0.5 0 0.54 0.0
Ce1 Ce+3 0.1784 0.3985 0.1094 0.44 0.0
O7 O-2 -0.0594 0.1045 0.469 1 0.0
O19 O-2 -0.25 -0.25 -0.3603 1 0.0
Mg2 Mg+2 -0.1204 0.1114 0.6266 0.5 0.0
Fe5 Fe+2 0.25 0.25 -0.0511 0.43 0.0
O3 O-2 -0.1171 0.1626 0.2821 1 0.0
O8 O-2 -0.0592 0.3925 0.033 1 0.0
O4 O-2 -0.1169 0.3372 0.2183 1 0.0
O16 O-2 0.0953 0.0594 0.573 1 0.0
O13 O-2 0.0554 0.1757 0.3227 1 0.0
O17 O-2 0.1474 0.1475 0.75 1 0.0
Ca1 Ca+2 -0.25 0.25 0.2496 1 0.0
O15 O-2 0.0937 0.439 -0.0733 1 0.0
O14 O-2 0.0573 0.3242 0.1777 1 0.0
O18 O-2 0.25 0.25 0.1397 1 0.0
O10 O-2 -0.0103 0.1723 0.6797 1 0.0
Cu2 Cu+2 0.25 0.25 -0.4574 0.07 0.0
O9 O-2 -0.0087 0.3272 -0.1805 1 0.0
Al1 Al+3 -0.25 0.25 0.5 0.1 0.0
Si4 Si+4 -0.0408 0.1812 0.3726 0.9 0.0
Ca6 Ca+2 0.25 0.25 -0.353 0.5 0.0
